data_1572686
loop_
_publ_author_name
'Ionova, Violetta A.'
'Dmitrieva, Alena V.'
'Abel, Anton S.'
'Sergeev, Aleksandr D.'
'Evko, Grigory S.'
'Yakushev, Alexei A.'
'Gontcharenko, Victoria E.'
'Nefedov, Sergei E.'
'Roznyatovsky, Vitaly A.'
'Cheprakov, Andrey V.'
'Averin, Alexei D.'
'Magdesieva, Tatiana V.'
'Beletskaya, Irina P.'

_publ_section_title
;
 Di(pyridin-2-yl)amino-substituted 1,10-phenanthrolines and their
 Ru(II)-Pd(II) dinuclear complexes: synthesis, characterization and
 application in Cu-free Sonogashira reaction.
;
_journal_issue 41
_journal_name_full 'Dalton transactions (Cambridge, England : 2003)'
_journal_page_first 17021
_journal_page_last 17035
_journal_paper_doi 10.1039/d4dt02067g
_journal_volume 53
_journal_year 2024
_chemical_formula_moiety 'C42 H31 Cl2 N9 Pd Ru, 2(F6 P)'
_chemical_formula_sum 'C42 H31 Cl2 F12 N9 P2 Pd Ru'
_chemical_formula_weight 1230.07
_space_group_crystal_system triclinic
_space_group_IT_number 2
_space_group_name_Hall '-P 1'
_space_group_name_H-M_alt 'P -1'
_atom_sites_solution_hydrogens geom
_atom_sites_solution_primary dual
_audit_creation_date 2023-02-14
_audit_creation_method
;
Olex2 1.5
(compiled 2022.04.07 svn.rca3783a0 for OlexSys, GUI svn.r6498)
;
_audit_update_record
;
2024-01-23 deposited with the CCDC.	2024-09-24 downloaded from the CCDC.
;
_cell_angle_alpha 84.687(11)
_cell_angle_beta 88.882(11)
_cell_angle_gamma 83.021(11)
_cell_formula_units_Z 2
_cell_length_a 12.689(8)
_cell_length_b 14.266(9)
_cell_length_c 14.621(9)
_cell_measurement_reflns_used 2448
_cell_measurement_temperature 100.00
_cell_measurement_theta_max 19.369
_cell_measurement_theta_min 2.294
_cell_volume 2616(3)
_computing_cell_refinement 'SAINT V8.40B (?, 2016)'
_computing_data_reduction 'SAINT V8.40B (?, 2016)'
_computing_molecular_graphics 'Olex2 1.5 (Dolomanov et al., 2009)'
_computing_publication_material 'Olex2 1.5 (Dolomanov et al., 2009)'
_computing_structure_refinement 'SHELXL 2018/3 (Sheldrick, 2015)'
_computing_structure_solution 'SHELXT  (Sheldrick, 2015)'
_diffrn_ambient_temperature 100.00
_diffrn_measured_fraction_theta_full 0.999
_diffrn_measured_fraction_theta_max 0.999
_diffrn_measurement_device_type 'Bruker D8 Quest with Photon III detector'
_diffrn_measurement_method 'omega and phi shutterless scans'
_diffrn_radiation_type MoK\a
_diffrn_radiation_wavelength 0.71073
_diffrn_reflns_av_R_equivalents 0.1205
_diffrn_reflns_av_unetI/netI 0.2014
_diffrn_reflns_Laue_measured_fraction_full 0.999
_diffrn_reflns_Laue_measured_fraction_max 0.999
_diffrn_reflns_limit_h_max 15
_diffrn_reflns_limit_h_min -15
_diffrn_reflns_limit_k_max 16
_diffrn_reflns_limit_k_min -16
_diffrn_reflns_limit_l_max 17
_diffrn_reflns_limit_l_min -17
_diffrn_reflns_number 22515
_diffrn_reflns_point_group_measured_fraction_full 0.999
_diffrn_reflns_point_group_measured_fraction_max 0.999
_diffrn_reflns_theta_full 24.999
_diffrn_reflns_theta_max 24.999
_diffrn_reflns_theta_min 1.617
_diffrn_source 'micro-focus sealed X-ray tube'
_diffrn_source_current 1.41
_diffrn_source_power 0.0705
_diffrn_source_voltage 50.0
_exptl_absorpt_coefficient_mu 0.877
_exptl_absorpt_correction_T_max 0.6465
_exptl_absorpt_correction_T_min 0.4516
_exptl_absorpt_correction_type multi-scan
_exptl_absorpt_process_details
;
SADABS-2016/2 (Bruker,2016/2) was used for absorption correction.
wR2(int) was 0.1272 before and 0.0636 after correction.
The Ratio of minimum to maximum transmission is 0.6985.
The \l/2 correction factor is Not present.
;
_exptl_crystal_colour red
_exptl_crystal_density_diffrn 1.562
_exptl_crystal_description needle
_exptl_crystal_F_000 1216
_exptl_crystal_size_max 0.120
_exptl_crystal_size_mid 0.023
_exptl_crystal_size_min 0.019
_refine_diff_density_max 0.742
_refine_diff_density_min -0.892
_refine_diff_density_rms 0.090
_refine_ls_extinction_method none
_refine_ls_goodness_of_fit_ref 0.907
_refine_ls_hydrogen_treatment constr
_refine_ls_matrix_type full
_refine_ls_number_parameters 679
_refine_ls_number_reflns 9206
_refine_ls_number_restraints 161
_refine_ls_restrained_S_all 0.924
_refine_ls_R_factor_all 0.1637
_refine_ls_R_factor_gt 0.0732
_refine_ls_shift/su_max 0.000
_refine_ls_shift/su_mean 0.000
_refine_ls_structure_factor_coef Fsqd
_refine_ls_weighting_details 'w=1/[\s^2^(Fo^2^)+(0.0008P)^2^] where P=(Fo^2^+2Fc^2^)/3'
_refine_ls_weighting_scheme calc
_refine_ls_wR_factor_gt 0.1700
_refine_ls_wR_factor_ref 0.2142
_reflns_Friedel_coverage 0.000
_reflns_number_gt 3821
_reflns_number_total 9206
_reflns_threshold_expression 'I > 2\s(I)'
_cod_data_source_file d4dt02067g2.cif
_cod_data_source_block q_CCDC2
_cod_depositor_comments 'Adding full bibliography for 1572684--1572687.cif.'
_cod_database_code 1572686
_shelx_shelxl_version_number 2018/3
_shelx_space_group_comment
;
The symmetry employed for this shelxl refinement is uniquely defined
by the following loop, which should always be used as a source of
symmetry information in preference to the above space-group names.
They are only intended as comments.
;
_olex2_refinement_description
;
1. Fixed Uiso
 At 1.2 times of:
  All C(H) groups
2. Restrained distances
 Ru1-N6 \\sim Ru1-N6A
 with sigma of 0.02
 Ru1-N7 \\sim Ru1-N7A
 with sigma of 0.02
 N6-C27 \\sim N6A-C27A
 with sigma of 0.02
 N6-C23 \\sim N6A-C23A
 with sigma of 0.02
 C27-C26 \\sim C27A-C26A
 with sigma of 0.02
 C27-C28 \\sim C27A-C28A
 with sigma of 0.02
 C26-C28 \\sim C26A-C28A
 with sigma of 0.04
 C26-C25 \\sim C26A-C25A
 with sigma of 0.02
 C32-C30 \\sim C32A-C30A
 with sigma of 0.04
 C25-C24 \\sim C25A-C24A
 with sigma of 0.02
 C24-C23 \\sim C24A-C23A
 with sigma of 0.02
 C28-C32 \\sim C28A-C32A
 with sigma of 0.04
 N7-C29 \\sim N7A-C29A
 with sigma of 0.04
 C28-N7 \\sim C28A-N7A
 with sigma of 0.02
 C28-C29 \\sim C28A-C29A
 with sigma of 0.02
 N7-C32 \\sim N7A-C32A
 with sigma of 0.02
 C26-C24 \\sim C26A-C24A
 with sigma of 0.04
 C32-C31 \\sim C32A-C31A
 with sigma of 0.02
 C25-C23 \\sim C25A-C23A
 with sigma of 0.04
 C31-C30 \\sim C31A-C30A
 with sigma of 0.02
 C30-C29 \\sim C30A-C29A
 with sigma of 0.02
 C28-C30 \\sim C28A-C30A
 with sigma of 0.04
 Ru1-C27 \\sim Ru1-C27A
 with sigma of 0.04
 Ru1-C23 \\sim Ru1-C23A
 with sigma of 0.04
 N7-C31 \\sim N7A-C31A
 with sigma of 0.04
 Ru1-C28 \\sim Ru1-C28A
 with sigma of 0.04
 Ru1-C32 \\sim Ru1-C32A
 with sigma of 0.04
 N6-C26 \\sim N6A-C26A
 with sigma of 0.04
 N6-C24 \\sim N6A-C24A
 with sigma of 0.04
 N6-C28 \\sim N6A-C28A
 with sigma of 0.04
 C31-C29 \\sim C31A-C29A
 with sigma of 0.04
 C27-C25 \\sim C27A-C25A
 with sigma of 0.04
 C27-C23 \\sim C27A-C23A
 with sigma of 0.04
 C27-N7 \\sim C27A-N7A
 with sigma of 0.04
 C27-C29 \\sim C27A-C29A
 with sigma of 0.04
3. Uiso/Uaniso restraints and constraints
Uanis(C32) \\sim Ueq, Uanis(N7) \\sim Ueq, Uanis(C28) \\sim Ueq, Uanis(C29)
\\sim Ueq, Uanis(C30) \\sim Ueq, Uanis(C31) \\sim Ueq, Uanis(C27) \\sim Ueq,
Uanis(N6) \\sim Ueq, Uanis(C23) \\sim Ueq, Uanis(C24) \\sim Ueq, Uanis(C25)
\\sim Ueq, Uanis(C26) \\sim Ueq: with sigma of 0.001 and sigma for terminal
atoms of 0.002
Uanis(C23A) \\sim Ueq, Uanis(N6A) \\sim Ueq, Uanis(C24A) \\sim Ueq, Uanis(C25A)
\\sim Ueq, Uanis(C26A) \\sim Ueq, Uanis(C27A) \\sim Ueq, Uanis(C28A) \\sim Ueq:
with sigma of 0.001 and sigma for terminal atoms of 0.002
Uanis(F9) \\sim Ueq, Uanis(F10) \\sim Ueq: with sigma of 0.005 and sigma for
terminal atoms of 0.01
Uanis(C23A) = Uanis(C23)
Uanis(C24A) = Uanis(C24)
Uanis(N6A) = Uanis(N6)
Uanis(N7A) = Uanis(N7)
Uanis(C32A) = Uanis(C32)
4. Others
 Fixed Sof: Pd1(0.7) Cl1(0.7) Cl2(0.7) N6(0.6) C27(0.6) C26(0.6) H26(0.6)
 C25(0.6) H25(0.6) C24(0.6) H24(0.6) C23(0.6) H23(0.6) C28(0.6) N7(0.6)
 C32(0.6) H32(0.6) C31(0.6) H31(0.6) C30(0.6) H30(0.6) C29(0.6) H29(0.6)
 Cl2A(0.3) Pd1A(0.3) Cl1A(0.3) N6A(0.4) C27A(0.4) C26A(0.4) H26A(0.4) C25A(0.4)
 H25A(0.4) C24A(0.4) H24A(0.4) C23A(0.4) H23A(0.4) C28A(0.4) N7A(0.4) C32A(0.4)
 H32A(0.4) C31A(0.4) H31A(0.4) C30A(0.4) H30A(0.4) C29A(0.4) H29A(0.4)
5.a Aromatic/amide H refined with riding coordinates:
 C12(H12), C11(H11), C26(H26), C25(H25), C24(H24), C23(H23), C4(H4), C3(H3),
 C6(H6), C9(H9), C42(H42), C7(H7), C39(H39), C33(H33), C15(H15), C41(H41),
 C16(H16), C40(H40), C1(H1), C2(H2), C36(H36), C32(H32), C31(H31), C30(H30),
 C29(H29), C35(H35), C8(H8), C20(H20), C34(H34), C19(H19), C18(H18), C26A(H26A),
  C25A(H25A), C24A(H24A), C23A(H23A), C32A(H32A), C31A(H31A), C30A(H30A),
 C29A(H29A)
5.b Fitted hexagon refined as free rotating group:
 N6(C27,C26,C25,C24,C23), C28(N7,C32,C31,C30,C29), N6A(C27A,C26A,C25A,C24A,
 C23A), C28A(N7A,C32A,C31A,C30A,C29A)
;
_smtbx_masks_void_probe_radius 1.2
_smtbx_masks_void_truncation_radius 1.2
_olex2_submission_special_instructions 'No special instructions were received'

loop_
_space_group_symop_operation_xyz
'x, y, z'
'-x, -y, -z'

loop_
_atom_site_label
_atom_site_type_symbol
_atom_site_fract_x
_atom_site_fract_y
_atom_site_fract_z
_atom_site_U_iso_or_equiv
_atom_site_adp_type
_atom_site_occupancy
_atom_site_site_symmetry_order
_atom_site_calc_flag
_atom_site_refinement_flags_posn
_atom_site_refinement_flags_adp
_atom_site_refinement_flags_occupancy
_atom_site_disorder_assembly
_atom_site_disorder_group
Ru1 Ru 0.13851(6) 0.24028(7) 0.09593(6) 0.0795(3) Uani 1 1 d D . . . .
Pd1 Pd 0.34095(12) 0.29323(10) 0.65972(11) 0.0574(4) Uani 0.7 1 d . . P A 1
P2 P 0.3740(2) 0.76152(19) -0.12517(19) 0.0688(8) Uani 1 1 d . . . . .
P1 P 0.6572(3) 0.1175(2) 0.7140(3) 0.0881(10) Uani 1 1 d . . . . .
Cl1 Cl 0.2038(3) 0.2711(3) 0.7575(2) 0.0719(11) Uani 0.7 1 d . . P A 1
Cl2 Cl 0.3327(3) 0.4471(3) 0.6932(3) 0.0735(11) Uani 0.7 1 d . . P A 1
F4 F 0.5672(5) 0.1898(4) 0.7549(4) 0.102(2) Uani 1 1 d . . . . .
F12 F 0.2849(5) 0.8459(4) -0.1468(4) 0.101(2) Uani 1 1 d . . . . .
F1 F 0.7463(5) 0.0427(4) 0.6736(5) 0.108(2) Uani 1 1 d . . . . .
N8 N 0.2185(6) 0.3491(6) 0.0419(5) 0.070(2) Uani 1 1 d . . . . .
N3 N 0.3723(6) 0.2101(6) 0.4710(5) 0.067(2) Uani 1 1 d . . . . .
F5 F 0.7041(5) 0.0902(4) 0.8140(5) 0.112(2) Uani 1 1 d . . . . .
F2 F 0.6100(6) 0.1416(5) 0.6141(5) 0.127(3) Uani 1 1 d . . . . .
F3 F 0.5830(5) 0.0362(4) 0.7317(5) 0.119(2) Uani 1 1 d . . . . .
F10 F 0.2865(5) 0.6947(4) -0.1140(5) 0.122(2) Uani 1 1 d . U . . .
N2 N 0.3465(5) 0.1490(6) 0.6242(5) 0.070(2) Uani 1 1 d . . . . .
N4 N 0.2282(6) 0.2251(5) 0.2117(5) 0.066(2) Uani 1 1 d . . . . .
N1 N 0.4497(7) 0.3089(6) 0.5685(5) 0.074(2) Uani 1 1 d . . . . .
N9 N 0.2571(6) 0.1671(6) 0.0204(6) 0.072(2) Uani 1 1 d . . . . .
F8 F 0.4609(5) 0.8337(5) -0.1326(5) 0.121(2) Uani 1 1 d . . . . .
F7 F 0.3629(5) 0.7793(6) -0.0212(4) 0.131(3) Uani 1 1 d . . . . .
F6 F 0.7294(6) 0.1973(5) 0.6977(6) 0.150(3) Uani 1 1 d . . . . .
C5 C 0.4436(9) 0.2748(7) 0.4845(7) 0.070(3) Uani 1 1 d . . . . .
C14 C 0.2270(7) 0.2710(6) 0.3691(7) 0.069(3) Uani 1 1 d . . . . .
C13 C 0.3280(7) 0.2154(6) 0.3829(6) 0.058(2) Uani 1 1 d . . . . .
C12 C 0.3724(7) 0.1698(6) 0.3128(6) 0.062(2) Uani 1 1 d . . . . .
H12 H 0.438921 0.131761 0.321507 0.074 Uiso 1 1 calc R U . . .
N5 N 0.0397(6) 0.3226(6) 0.1784(6) 0.090(3) Uani 1 1 d . . . . .
C22 C 0.1807(7) 0.2733(7) 0.2830(7) 0.068(3) Uani 1 1 d . . . . .
F9 F 0.3855(7) 0.7505(7) -0.2283(6) 0.173(3) Uani 1 1 d . U . . .
F11 F 0.4633(6) 0.6797(5) -0.1018(8) 0.185(4) Uani 1 1 d . . . . .
C11 C 0.3235(7) 0.1770(6) 0.2282(7) 0.066(3) Uani 1 1 d . . . . .
H11 H 0.359648 0.146274 0.179687 0.079 Uiso 1 1 calc R U . . .
N6 N 0.0635(8) 0.1167(7) 0.1457(8) 0.066(3) Uani 0.6 1 d DG U P B 1
C27 C -0.0243(9) 0.1064(8) 0.0938(7) 0.080(5) Uani 0.6 1 d DG U P B 1
C26 C -0.0818(9) 0.0303(10) 0.1156(9) 0.088(6) Uani 0.6 1 d DG U P B 1
H26 H -0.141856 0.023325 0.080144 0.105 Uiso 0.6 1 calc R U P B 1
C25 C -0.0515(11) -0.0356(8) 0.1893(10) 0.119(7) Uani 0.6 1 d DG U P B 1
H25 H -0.090768 -0.087564 0.204152 0.142 Uiso 0.6 1 calc R U P B 1
C24 C 0.0364(11) -0.0253(8) 0.2411(8) 0.103(5) Uani 0.6 1 d DG U P B 1
H24 H 0.057128 -0.070340 0.291462 0.123 Uiso 0.6 1 calc R U P B 1
C23 C 0.0939(9) 0.0508(8) 0.2193(8) 0.111(5) Uani 0.6 1 d DG U P B 1
H23 H 0.153937 0.057773 0.254762 0.133 Uiso 0.6 1 calc R U P B 1
C10 C 0.3599(8) 0.1307(8) 0.5331(6) 0.073(3) Uani 1 1 d . . . . .
C4 C 0.5129(8) 0.3063(7) 0.4171(7) 0.070(3) Uani 1 1 d . . . . .
H4 H 0.510700 0.285298 0.357423 0.084 Uiso 1 1 calc R U . . .
C38 C 0.3260(9) 0.2227(9) -0.0274(7) 0.079(3) Uani 1 1 d . . . . .
C37 C 0.3008(9) 0.3237(9) -0.0151(7) 0.079(3) Uani 1 1 d . . . . .
C21 C 0.0805(7) 0.3268(7) 0.2620(8) 0.082(3) Uani 1 1 d . . . . .
C3 C 0.5840(10) 0.3666(8) 0.4345(8) 0.090(3) Uani 1 1 d . . . . .
H3 H 0.629659 0.388823 0.387184 0.108 Uiso 1 1 calc R U . . .
C6 C 0.3391(9) 0.0752(10) 0.6836(8) 0.096(4) Uani 1 1 d . . . . .
H6 H 0.335019 0.085769 0.746862 0.115 Uiso 1 1 calc R U . A 1
C9 C 0.3604(9) 0.0434(8) 0.5053(7) 0.086(3) Uani 1 1 d . . . . .
H9 H 0.368327 0.033088 0.442117 0.103 Uiso 1 1 calc R U . . .
C42 C 0.2715(8) 0.0728(9) 0.0183(8) 0.095(4) Uani 1 1 d . . . . .
H42 H 0.224158 0.035252 0.051501 0.114 Uiso 1 1 calc R U . . .
C7 C 0.3368(9) -0.0132(10) 0.6623(8) 0.098(4) Uani 1 1 d . . . . .
H7 H 0.327034 -0.062869 0.708459 0.117 Uiso 1 1 calc R U . . .
C39 C 0.4089(8) 0.1828(8) -0.0785(7) 0.087(3) Uani 1 1 d . . . . .
H39 H 0.455653 0.220924 -0.111684 0.104 Uiso 1 1 calc R U . . .
C33 C 0.1985(9) 0.4400(9) 0.0551(8) 0.088(4) Uani 1 1 d . . . . .
H33 H 0.143091 0.459384 0.096367 0.105 Uiso 1 1 calc R U . . .
C15 C 0.1720(7) 0.3278(7) 0.4351(7) 0.086(3) Uani 1 1 d . . . . .
H15 H 0.202652 0.329069 0.493654 0.103 Uiso 1 1 calc R U . . .
C41 C 0.3554(8) 0.0287(8) -0.0322(9) 0.092(4) Uani 1 1 d . . . . .
H41 H 0.366348 -0.038235 -0.033454 0.111 Uiso 1 1 calc R U . . .
C16 C 0.0791(8) 0.3787(8) 0.4160(7) 0.088(3) Uani 1 1 d . . . . .
H16 H 0.044509 0.413936 0.462404 0.106 Uiso 1 1 calc R U . . .
C17 C 0.0287(8) 0.3829(9) 0.3291(7) 0.098(4) Uani 1 1 d . . . . .
C40 C 0.4216(9) 0.0868(9) -0.0801(8) 0.096(4) Uani 1 1 d . . . . .
H40 H 0.478320 0.058394 -0.115476 0.115 Uiso 1 1 calc R U . . .
C1 C 0.5192(13) 0.3664(8) 0.5868(9) 0.102(4) Uani 1 1 d . . . . .
H1 H 0.520423 0.388044 0.646218 0.122 Uiso 1 1 calc R U . . .
C2 C 0.5887(12) 0.3947(8) 0.5213(10) 0.106(4) Uani 1 1 d . . . . .
H2 H 0.640424 0.433827 0.535625 0.127 Uiso 1 1 calc R U . . .
C36 C 0.3572(10) 0.3892(9) -0.0605(8) 0.103(4) Uani 1 1 d . . . . .
H36 H 0.412722 0.370311 -0.101842 0.123 Uiso 1 1 calc R U . . .
C28 C -0.0458(8) 0.1730(6) 0.0117(6) 0.054(4) Uani 0.6 1 d DG U P B 1
N7 N 0.0297(7) 0.2361(7) -0.0009(6) 0.063(3) Uani 0.6 1 d DG U P B 1
C32 C 0.0233(7) 0.3035(6) -0.0762(7) 0.058(3) Uani 0.6 1 d DG U P B 1
H32 H 0.074865 0.346631 -0.084771 0.070 Uiso 0.6 1 calc R U P B 1
C31 C -0.0586(9) 0.3080(7) -0.1388(6) 0.064(5) Uani 0.6 1 d DG U P B 1
H31 H -0.062922 0.354070 -0.190231 0.077 Uiso 0.6 1 calc R U P B 1
C30 C -0.1340(8) 0.2449(9) -0.1262(7) 0.065(5) Uani 0.6 1 d DG U P B 1
H30 H -0.189979 0.247922 -0.169004 0.078 Uiso 0.6 1 calc R U P B 1
C29 C -0.1277(7) 0.1774(8) -0.0509(8) 0.076(5) Uani 0.6 1 d DG U P B 1
H29 H -0.179249 0.134335 -0.042316 0.091 Uiso 0.6 1 calc R U P B 1
C35 C 0.3326(10) 0.4830(8) -0.0455(8) 0.104(4) Uani 1 1 d . . . . .
H35 H 0.371462 0.529734 -0.075927 0.125 Uiso 1 1 calc R U . . .
C8 C 0.3492(8) -0.0308(8) 0.5706(9) 0.098(4) Uani 1 1 d . . . . .
H8 H 0.349937 -0.093393 0.553134 0.117 Uiso 1 1 calc R U . . .
C20 C -0.0541(9) 0.3675(10) 0.1618(8) 0.132(6) Uani 1 1 d . . . . .
H20 H -0.086558 0.359186 0.105607 0.158 Uiso 1 1 calc R U . . .
C34 C 0.2549(12) 0.5074(9) 0.0111(8) 0.107(5) Uani 1 1 d . . . . .
H34 H 0.237571 0.572147 0.021872 0.128 Uiso 1 1 calc R U . . .
C19 C -0.1113(9) 0.4277(11) 0.2215(9) 0.150(6) Uani 1 1 d . . . . .
H19 H -0.177066 0.463278 0.203689 0.180 Uiso 1 1 calc R U . . .
C18 C -0.0706(8) 0.4330(10) 0.3029(9) 0.133(6) Uani 1 1 d . . . . .
H18 H -0.108955 0.471534 0.344946 0.160 Uiso 1 1 calc R U . . .
Cl2A Cl 0.2703(9) 0.4012(7) 0.7114(7) 0.082(3) Uani 0.3 1 d . . P A 2
Pd1A Pd 0.3079(3) 0.2514(2) 0.6660(2) 0.0521(9) Uani 0.3 1 d . . P A 2
Cl1A Cl 0.1803(7) 0.2019(7) 0.7616(6) 0.067(2) Uani 0.3 1 d . . P A 2
N6A N 0.0502(11) 0.1381(10) 0.1117(11) 0.066(3) Uani 0.4 1 d DG U P B 2
C27A C -0.0330(12) 0.1422(9) 0.0504(10) 0.061(6) Uani 0.4 1 d DG U P B 2
C26A C -0.1007(12) 0.0722(12) 0.0582(12) 0.091(8) Uani 0.4 1 d DG U P B 2
H26A H -0.157571 0.074936 0.016316 0.109 Uiso 0.4 1 calc R U P B 2
C25A C -0.0852(15) -0.0019(11) 0.1271(14) 0.101(10) Uani 0.4 1 d DG U P B 2
H25A H -0.131466 -0.049764 0.132422 0.121 Uiso 0.4 1 calc R U P B 2
C24A C -0.0020(16) -0.0060(11) 0.1884(12) 0.103(5) Uani 0.4 1 d DG U P B 2
H24A H 0.008602 -0.056602 0.235512 0.123 Uiso 0.4 1 calc R U P B 2
C23A C 0.0657(13) 0.0640(12) 0.1806(11) 0.111(5) Uani 0.4 1 d DG U P B 2
H23A H 0.122567 0.061260 0.222496 0.133 Uiso 0.4 1 calc R U P B 2
C28A C -0.0415(11) 0.2252(9) -0.0227(9) 0.062(6) Uani 0.4 1 d DG U P B 2
N7A N 0.0419(10) 0.2800(10) -0.0230(8) 0.063(3) Uani 0.4 1 d DG . P B 2
C32A C 0.0513(10) 0.3509(9) -0.0936(9) 0.058(3) Uani 0.4 1 d DG . P B 2
H32A H 0.108339 0.388309 -0.093864 0.070 Uiso 0.4 1 calc R U P B 2
C31A C -0.0227(12) 0.3669(10) -0.1639(8) 0.058(6) Uani 0.4 1 d DG . P B 2
H31A H -0.016289 0.415298 -0.212149 0.069 Uiso 0.4 1 calc R U P B 2
C30A C -0.1061(10) 0.3121(12) -0.1636(9) 0.068(8) Uani 0.4 1 d DG . P B 2
H30A H -0.156742 0.323055 -0.211576 0.082 Uiso 0.4 1 calc R U P B 2
C29A C -0.1155(10) 0.2413(11) -0.0929(11) 0.083(9) Uani 0.4 1 d DG . P B 2
H29A H -0.172569 0.203822 -0.092716 0.100 Uiso 0.4 1 calc R U P B 2

loop_
_atom_site_aniso_label
_atom_site_aniso_U_11
_atom_site_aniso_U_22
_atom_site_aniso_U_33
_atom_site_aniso_U_23
_atom_site_aniso_U_13
_atom_site_aniso_U_12
Ru1 0.0587(5) 0.1065(7) 0.0740(6) -0.0437(5) -0.0090(4) 0.0159(5)
Pd1 0.0648(10) 0.0524(10) 0.0502(7) 0.0009(7) 0.0084(7) 0.0073(7)
P2 0.0660(17) 0.0702(18) 0.0675(19) -0.0126(14) 0.0012(14) 0.0068(15)
P1 0.079(2) 0.068(2) 0.116(3) -0.0193(18) 0.016(2) 0.0006(17)
Cl1 0.075(2) 0.083(3) 0.055(2) -0.004(2) 0.0189(18) 0.000(2)
Cl2 0.082(3) 0.056(2) 0.077(3) -0.0049(19) 0.019(2) 0.014(2)
F4 0.114(5) 0.074(4) 0.110(5) -0.018(3) 0.011(4) 0.022(4)
F12 0.097(4) 0.076(4) 0.119(5) 0.013(3) 0.012(4) 0.013(3)
F1 0.084(4) 0.093(4) 0.142(6) -0.027(4) 0.024(4) 0.013(4)
N8 0.072(5) 0.094(6) 0.040(4) -0.025(4) -0.006(4) 0.029(5)
N3 0.071(5) 0.077(6) 0.050(5) -0.015(4) 0.010(4) 0.007(5)
F5 0.099(5) 0.108(5) 0.128(6) -0.028(4) 0.002(4) 0.006(4)
F2 0.161(6) 0.117(5) 0.090(5) -0.029(4) -0.005(5) 0.051(5)
F3 0.097(5) 0.090(5) 0.173(7) -0.038(4) 0.023(5) -0.015(4)
F10 0.109(4) 0.069(4) 0.183(6) 0.005(4) -0.041(5) 0.000(4)
N2 0.051(5) 0.103(6) 0.048(5) 0.009(5) 0.013(4) 0.014(4)
N4 0.066(5) 0.067(5) 0.062(5) -0.021(4) 0.003(4) 0.013(4)
N1 0.108(7) 0.055(5) 0.049(5) -0.003(4) -0.006(5) 0.029(5)
N9 0.064(5) 0.076(6) 0.075(6) -0.041(5) -0.019(5) 0.019(5)
F8 0.090(5) 0.144(6) 0.134(6) -0.033(5) 0.028(4) -0.027(5)
F7 0.116(5) 0.222(8) 0.056(4) -0.004(4) -0.003(4) -0.031(6)
F6 0.159(7) 0.106(5) 0.198(8) -0.055(5) 0.086(6) -0.052(5)
C5 0.094(8) 0.050(6) 0.052(7) 0.003(5) -0.005(6) 0.044(6)
C14 0.065(6) 0.077(7) 0.062(7) -0.010(5) 0.017(5) 0.007(5)
C13 0.078(6) 0.059(6) 0.030(5) 0.001(4) -0.003(5) 0.012(5)
C12 0.068(6) 0.062(6) 0.051(6) -0.007(5) 0.001(5) 0.012(5)
N5 0.056(5) 0.138(8) 0.071(6) -0.045(6) -0.018(5) 0.032(5)
C22 0.059(6) 0.076(7) 0.066(7) -0.011(5) -0.005(5) 0.008(5)
F9 0.163(6) 0.254(8) 0.110(5) -0.086(5) 0.009(5) -0.008(6)
F11 0.103(5) 0.106(6) 0.337(14) -0.026(7) -0.074(7) 0.038(5)
C11 0.069(6) 0.059(6) 0.069(7) -0.010(5) 0.000(5) 0.002(5)
N6 0.066(3) 0.067(3) 0.066(3) -0.0062(8) -0.0007(7) -0.0080(8)
C27 0.080(5) 0.081(5) 0.080(5) -0.0073(11) -0.0004(10) -0.0097(12)
C26 0.088(6) 0.088(6) 0.088(6) -0.0079(12) -0.0009(10) -0.0104(12)
C25 0.119(7) 0.119(7) 0.119(7) -0.0106(12) -0.0008(10) -0.0142(13)
C24 0.103(5) 0.103(5) 0.103(5) -0.0094(9) -0.0010(7) -0.0124(10)
C23 0.111(5) 0.111(5) 0.111(5) -0.0100(9) -0.0008(7) -0.0132(10)
C10 0.075(7) 0.091(8) 0.042(6) 0.016(6) 0.021(5) 0.011(6)
C4 0.079(7) 0.069(7) 0.055(7) -0.005(5) -0.009(6) 0.019(6)
C38 0.066(7) 0.105(9) 0.063(7) -0.035(6) -0.022(6) 0.018(7)
C37 0.080(8) 0.100(9) 0.050(6) -0.013(6) -0.019(6) 0.032(7)
C21 0.046(6) 0.101(8) 0.098(9) -0.035(7) -0.003(6) 0.019(6)
C3 0.106(9) 0.080(8) 0.077(9) 0.008(7) -0.017(7) 0.012(7)
C6 0.079(8) 0.119(10) 0.077(9) 0.024(9) 0.007(6) 0.007(8)
C9 0.105(9) 0.092(8) 0.053(7) 0.003(6) 0.018(6) 0.008(7)
C42 0.067(7) 0.109(9) 0.118(10) -0.065(8) 0.002(7) -0.010(7)
C7 0.071(7) 0.141(12) 0.068(9) 0.044(8) 0.018(6) -0.004(8)
C39 0.079(8) 0.097(8) 0.081(8) -0.040(6) -0.008(6) 0.028(7)
C33 0.099(9) 0.098(9) 0.058(7) -0.027(7) -0.041(6) 0.042(8)
C15 0.066(6) 0.123(9) 0.056(7) -0.018(6) 0.009(5) 0.045(6)
C41 0.048(6) 0.095(9) 0.147(11) -0.076(8) 0.008(7) -0.011(6)
C16 0.070(7) 0.126(9) 0.063(7) -0.043(6) 0.006(6) 0.036(7)
C17 0.064(7) 0.154(11) 0.070(8) -0.046(7) 0.003(6) 0.033(7)
C40 0.069(8) 0.128(11) 0.094(9) -0.056(8) -0.015(7) 0.011(8)
C1 0.183(14) 0.045(7) 0.072(9) -0.014(6) -0.018(9) 0.014(8)
C2 0.156(13) 0.069(8) 0.091(10) -0.003(7) -0.035(10) 0.002(8)
C36 0.128(11) 0.107(10) 0.059(8) 0.002(7) 0.003(7) 0.031(9)
C28 0.054(4) 0.054(4) 0.054(4) -0.0050(11) -0.0002(10) -0.0066(11)
N7 0.063(3) 0.063(3) 0.063(3) -0.0063(11) 0.0004(10) -0.0072(11)
C32 0.058(4) 0.058(4) 0.058(4) -0.0059(11) -0.0004(10) -0.0069(11)
C31 0.064(5) 0.064(5) 0.064(5) -0.0059(11) -0.0006(10) -0.0076(12)
C30 0.065(6) 0.065(6) 0.065(6) -0.0059(11) -0.0006(10) -0.0077(12)
C29 0.076(5) 0.076(5) 0.076(5) -0.0069(11) -0.0006(10) -0.0089(12)
C35 0.124(10) 0.075(8) 0.100(10) 0.002(7) 0.028(8) 0.035(8)
C8 0.082(8) 0.093(9) 0.107(10) 0.035(8) 0.014(7) -0.001(7)
C20 0.077(8) 0.233(15) 0.078(9) -0.074(9) -0.036(7) 0.064(9)
C34 0.160(13) 0.092(10) 0.053(8) -0.007(7) -0.017(8) 0.044(10)
C19 0.077(8) 0.268(18) 0.096(10) -0.090(11) -0.013(8) 0.076(10)
C18 0.076(8) 0.228(15) 0.085(9) -0.070(10) -0.027(7) 0.073(9)
Cl2A 0.102(8) 0.067(6) 0.076(7) -0.037(5) 0.003(6) 0.017(5)
Pd1A 0.061(2) 0.043(2) 0.0516(17) -0.0082(16) 0.0032(14) -0.0003(14)
Cl1A 0.065(5) 0.079(6) 0.055(5) -0.008(5) 0.014(4) 0.000(5)
N6A 0.066(3) 0.067(3) 0.066(3) -0.0062(8) -0.0007(7) -0.0080(8)
C27A 0.061(6) 0.061(6) 0.061(6) -0.0056(12) -0.0007(10) -0.0071(13)
C26A 0.091(8) 0.091(8) 0.091(8) -0.0081(13) -0.0007(10) -0.0110(14)
C25A 0.101(10) 0.101(10) 0.101(10) -0.0092(14) -0.0008(10) -0.0120(16)
C24A 0.103(5) 0.103(5) 0.103(5) -0.0094(9) -0.0010(7) -0.0124(10)
C23A 0.111(5) 0.111(5) 0.111(5) -0.0100(9) -0.0008(7) -0.0132(10)
C28A 0.062(6) 0.062(6) 0.062(6) -0.0058(12) -0.0006(10) -0.0075(13)
N7A 0.063(3) 0.063(3) 0.063(3) -0.0063(11) 0.0004(10) -0.0072(11)
C32A 0.058(4) 0.058(4) 0.058(4) -0.0059(11) -0.0004(10) -0.0069(11)
C31A 0.054(14) 0.074(16) 0.046(14) -0.019(11) 0.022(11) -0.002(12)
C30A 0.045(14) 0.11(2) 0.048(15) -0.023(14) -0.012(12) 0.031(15)
C29A 0.044(15) 0.10(2) 0.10(2) -0.009(19) -0.018(16) 0.021(14)

loop_
_atom_type_symbol
_atom_type_description
_atom_type_scat_dispersion_real
_atom_type_scat_dispersion_imag
_atom_type_scat_source
C C 0.0033 0.0016 'International Tables Vol C Tables 4.2.6.8 and 6.1.1.4'
H H 0.0000 0.0000 'International Tables Vol C Tables 4.2.6.8 and 6.1.1.4'
Cl Cl 0.1484 0.1585 'International Tables Vol C Tables 4.2.6.8 and 6.1.1.4'
F F 0.0171 0.0103 'International Tables Vol C Tables 4.2.6.8 and 6.1.1.4'
N N 0.0061 0.0033 'International Tables Vol C Tables 4.2.6.8 and 6.1.1.4'
P P 0.1023 0.0942 'International Tables Vol C Tables 4.2.6.8 and 6.1.1.4'
Pd Pd -0.9988 1.0072 'International Tables Vol C Tables 4.2.6.8 and 6.1.1.4'
Ru Ru -1.2594 0.8363 'International Tables Vol C Tables 4.2.6.8 and 6.1.1.4'

loop_
_geom_angle_atom_site_label_1
_geom_angle_atom_site_label_2
_geom_angle_atom_site_label_3
_geom_angle
_geom_angle_site_symmetry_1
_geom_angle_site_symmetry_3
_geom_angle_publ_flag
N8 Ru1 N9 79.1(3) . . ?
N8 Ru1 N5 94.9(3) . . ?
N8 Ru1 N6 174.7(4) . . ?
N8 Ru1 N7A 82.9(4) . . ?
N4 Ru1 N8 90.8(3) . . ?
N4 Ru1 N9 93.1(3) . . ?
N4 Ru1 N5 80.4(3) . . ?
N4 Ru1 N6 89.9(4) . . ?
N4 Ru1 N7A 170.8(4) . . ?
N9 Ru1 N6 95.6(4) . . ?
N9 Ru1 N7A 92.2(4) . . ?
N5 Ru1 N9 171.2(3) . . ?
N5 Ru1 N6 90.3(4) . . ?
N5 Ru1 N7A 93.5(5) . . ?
N7 Ru1 N8 101.9(3) . . ?
N7 Ru1 N4 167.0(4) . . ?
N7 Ru1 N9 92.1(4) . . ?
N7 Ru1 N5 95.4(4) . . ?
N7 Ru1 N6 77.7(4) . . ?
N6A Ru1 N8 163.9(5) . . ?
N6A Ru1 N4 104.8(5) . . ?
N6A Ru1 N9 95.5(6) . . ?
N6A Ru1 N5 92.0(6) . . ?
N6A Ru1 N7A 82.2(6) . . ?
Cl1 Pd1 Cl2 90.19(16) . . ?
N2 Pd1 Cl1 90.2(2) . . ?
N2 Pd1 Cl2 178.3(2) . . ?
N1 Pd1 Cl1 175.0(3) . . ?
N1 Pd1 Cl2 92.4(3) . . ?
N1 Pd1 N2 87.1(3) . . ?
F12 P2 F8 90.0(4) . . ?
F12 P2 F7 88.6(4) . . ?
F10 P2 F12 88.3(3) . . ?
F10 P2 F8 176.9(4) . . ?
F10 P2 F7 90.4(4) . . ?
F7 P2 F8 86.9(4) . . ?
F9 P2 F12 89.2(4) . . ?
F9 P2 F10 92.2(5) . . ?
F9 P2 F8 90.4(4) . . ?
F9 P2 F7 176.6(5) . . ?
F9 P2 F11 92.0(6) . . ?
F11 P2 F12 178.4(5) . . ?
F11 P2 F10 92.8(4) . . ?
F11 P2 F8 88.9(4) . . ?
F11 P2 F7 90.1(5) . . ?
F4 P1 F1 178.7(4) . . ?
F5 P1 F4 89.7(4) . . ?
F5 P1 F1 90.1(4) . . ?
F2 P1 F4 91.2(4) . . ?
F2 P1 F1 89.0(4) . . ?
F2 P1 F5 178.3(4) . . ?
F3 P1 F4 89.6(3) . . ?
F3 P1 F1 89.1(3) . . ?
F3 P1 F5 89.1(4) . . ?
F3 P1 F2 89.5(4) . . ?
F6 P1 F4 90.1(4) . . ?
F6 P1 F1 91.3(4) . . ?
F6 P1 F5 90.5(4) . . ?
F6 P1 F2 90.9(5) . . ?
F6 P1 F3 179.5(5) . . ?
C37 N8 Ru1 115.2(7) . . ?
C33 N8 Ru1 127.7(8) . . ?
C33 N8 C37 117.1(10) . . ?
C5 N3 C13 116.6(8) . . ?
C5 N3 C10 123.3(9) . . ?
C10 N3 C13 118.9(9) . . ?
C10 N2 Pd1 119.2(7) . . ?
C10 N2 Pd1A 128.2(7) . . ?
C6 N2 Pd1 124.6(8) . . ?
C6 N2 C10 116.2(10) . . ?
C6 N2 Pd1A 113.6(8) . . ?
C22 N4 Ru1 113.5(6) . . ?
C11 N4 Ru1 129.9(7) . . ?
C11 N4 C22 116.6(8) . . ?
C5 N1 Pd1 120.7(9) . . ?
C5 N1 Pd1A 107.9(8) . . ?
C1 N1 Pd1 115.6(9) . . ?
C1 N1 C5 122.9(10) . . ?
C1 N1 Pd1A 129.2(8) . . ?
C38 N9 Ru1 115.4(7) . . ?
C42 N9 Ru1 124.5(8) . . ?
C42 N9 C38 120.0(9) . . ?
N1 C5 N3 120.1(10) . . ?
N1 C5 C4 116.3(11) . . ?
C4 C5 N3 123.6(10) . . ?
C13 C14 C15 125.3(9) . . ?
C22 C14 C13 117.2(8) . . ?
C22 C14 C15 117.5(8) . . ?
N3 C13 C14 117.0(8) . . ?
C12 C13 N3 124.5(8) . . ?
C12 C13 C14 118.5(8) . . ?
C13 C12 H12 119.3 . . ?
C13 C12 C11 121.4(9) . . ?
C11 C12 H12 119.3 . . ?
C21 N5 Ru1 113.0(6) . . ?
C20 N5 Ru1 129.7(8) . . ?
C20 N5 C21 117.3(9) . . ?
N4 C22 C14 123.2(8) . . ?
N4 C22 C21 115.2(9) . . ?
C14 C22 C21 121.6(9) . . ?
N4 C11 C12 123.0(9) . . ?
N4 C11 H11 118.5 . . ?
C12 C11 H11 118.5 . . ?
C27 N6 Ru1 112.2(6) . . ?
C27 N6 C23 120.0 . . ?
C23 N6 Ru1 127.8(6) . . ?
N6 C27 C26 120.0 . . ?
N6 C27 C28 117.2(8) . . ?
C26 C27 C28 122.6(8) . . ?
C27 C26 H26 120.0 . . ?
C25 C26 C27 120.0 . . ?
C25 C26 H26 120.0 . . ?
C26 C25 H25 120.0 . . ?
C26 C25 C24 120.0 . . ?
C24 C25 H25 120.0 . . ?
C25 C24 H24 120.0 . . ?
C23 C24 C25 120.0 . . ?
C23 C24 H24 120.0 . . ?
N6 C23 H23 120.0 . . ?
C24 C23 N6 120.0 . . ?
C24 C23 H23 120.0 . . ?
N2 C10 N3 115.4(10) . . ?
C9 C10 N3 122.0(9) . . ?
C9 C10 N2 122.6(9) . . ?
C5 C4 H4 119.2 . . ?
C3 C4 C5 121.5(11) . . ?
C3 C4 H4 119.2 . . ?
N9 C38 C37 112.8(10) . . ?
C39 C38 N9 121.1(10) . . ?
C39 C38 C37 126.0(12) . . ?
N8 C37 C38 117.4(11) . . ?
N8 C37 C36 121.7(10) . . ?
C36 C37 C38 120.9(11) . . ?
N5 C21 C22 117.9(9) . . ?
N5 C21 C17 123.0(9) . . ?
C17 C21 C22 119.1(10) . . ?
C4 C3 H3 120.5 . . ?
C4 C3 C2 119.0(12) . . ?
C2 C3 H3 120.5 . . ?
N2 C6 H6 117.4 . . ?
N2 C6 C7 125.2(12) . . ?
N2 C6 Pd1A 37.5(6) . . ?
C7 C6 H6 117.4 . . ?
C7 C6 Pd1A 158.0(10) . . ?
C10 C9 H9 120.8 . . ?
C10 C9 C8 118.4(11) . . ?
C8 C9 H9 120.8 . . ?
N9 C42 H42 119.5 . . ?
N9 C42 C41 121.0(11) . . ?
C41 C42 H42 119.5 . . ?
C6 C7 H7 121.0 . . ?
C6 C7 C8 118.1(11) . . ?
C8 C7 H7 121.0 . . ?
C38 C39 H39 121.1 . . ?
C40 C39 C38 117.8(12) . . ?
C40 C39 H39 121.1 . . ?
N8 C33 H33 118.8 . . ?
N8 C33 C34 122.3(12) . . ?
C34 C33 H33 118.8 . . ?
C14 C15 H15 119.3 . . ?
C16 C15 C14 121.4(10) . . ?
C16 C15 H15 119.3 . . ?
C42 C41 H41 121.4 . . ?
C40 C41 C42 117.3(11) . . ?
C40 C41 H41 121.4 . . ?
C15 C16 H16 118.5 . . ?
C15 C16 C17 123.0(9) . . ?
C17 C16 H16 118.5 . . ?
C21 C17 C16 117.3(9) . . ?
C18 C17 C21 115.4(10) . . ?
C18 C17 C16 127.2(10) . . ?
C39 C40 C41 122.7(11) . . ?
C39 C40 H40 118.6 . . ?
C41 C40 H40 118.6 . . ?
N1 C1 H1 119.7 . . ?
N1 C1 C2 120.5(12) . . ?
C2 C1 H1 119.7 . . ?
C3 C2 H2 120.1 . . ?
C1 C2 C3 119.8(14) . . ?
C1 C2 H2 120.1 . . ?
C37 C36 H36 120.5 . . ?
C37 C36 C35 119.0(12) . . ?
C35 C36 H36 120.5 . . ?
N7 C28 C27 111.8(7) . . ?
N7 C28 C29 120.0 . . ?
C29 C28 C27 128.2(7) . . ?
C28 N7 Ru1 120.4(5) . . ?
C28 N7 C32 120.0 . . ?
C32 N7 Ru1 119.2(5) . . ?
N7 C32 H32 120.0 . . ?
C31 C32 N7 120.0 . . ?
C31 C32 H32 120.0 . . ?
C32 C31 H31 120.0 . . ?
C32 C31 C30 120.0 . . ?
C30 C31 H31 120.0 . . ?
C31 C30 H30 120.0 . . ?
C31 C30 C29 120.0 . . ?
C29 C30 H30 120.0 . . ?
C28 C29 H29 120.0 . . ?
C30 C29 C28 120.0 . . ?
C30 C29 H29 120.0 . . ?
C36 C35 H35 120.3 . . ?
C34 C35 C36 119.4(13) . . ?
C34 C35 H35 120.3 . . ?
C9 C8 C7 119.3(12) . . ?
C9 C8 H8 120.3 . . ?
C7 C8 H8 120.3 . . ?
N5 C20 H20 117.7 . . ?
N5 C20 C19 124.6(10) . . ?
C19 C20 H20 117.7 . . ?
C33 C34 H34 119.8 . . ?
C35 C34 C33 120.4(12) . . ?
C35 C34 H34 119.8 . . ?
C20 C19 H19 121.1 . . ?
C18 C19 C20 117.8(11) . . ?
C18 C19 H19 121.1 . . ?
C17 C18 H18 119.2 . . ?
C19 C18 C17 121.6(11) . . ?
C19 C18 H18 119.2 . . ?
N2 Pd1A N1 84.4(4) . . ?
N2 Pd1A C6 28.9(4) . . ?
N2 Pd1A Cl2A 172.6(4) . . ?
N2 Pd1A Cl1A 97.5(4) . . ?
N1 Pd1A C6 108.0(3) . . ?
Cl2A Pd1A N1 88.2(4) . . ?
Cl2A Pd1A C6 157.1(4) . . ?
Cl1A Pd1A N1 177.2(4) . . ?
Cl1A Pd1A C6 73.3(4) . . ?
Cl1A Pd1A Cl2A 89.9(4) . . ?
C27A N6A Ru1 116.7(9) . . ?
C27A N6A C23A 120.0 . . ?
C23A N6A Ru1 123.3(9) . . ?
N6A C27A C26A 120.0 . . ?
N6A C27A C28A 115.5(11) . . ?
C26A C27A C28A 124.5(11) . . ?
C27A C26A H26A 120.0 . . ?
C27A C26A C25A 120.0 . . ?
C25A C26A H26A 120.0 . . ?
C26A C25A H25A 120.0 . . ?
C24A C25A C26A 120.0 . . ?
C24A C25A H25A 120.0 . . ?
C25A C24A H24A 120.0 . . ?
C23A C24A C25A 120.0 . . ?
C23A C24A H24A 120.0 . . ?
N6A C23A H23A 120.0 . . ?
C24A C23A N6A 120.0 . . ?
C24A C23A H23A 120.0 . . ?
N7A C28A C27A 114.1(10) . . ?
N7A C28A C29A 120.0 . . ?
C29A C28A C27A 125.3(10) . . ?
C28A N7A Ru1 110.7(7) . . ?
C28A N7A C32A 120.0 . . ?
C32A N7A Ru1 129.3(7) . . ?
N7A C32A H32A 120.0 . . ?
N7A C32A C31A 120.0 . . ?
C31A C32A H32A 120.0 . . ?
C32A C31A H31A 120.0 . . ?
C30A C31A C32A 120.0 . . ?
C30A C31A H31A 120.0 . . ?
C31A C30A H30A 120.0 . . ?
C29A C30A C31A 120.0 . . ?
C29A C30A H30A 120.0 . . ?
C28A C29A H29A 120.0 . . ?
C30A C29A C28A 120.0 . . ?
C30A C29A H29A 120.0 . . ?

loop_
_geom_bond_atom_site_label_1
_geom_bond_atom_site_label_2
_geom_bond_distance
_geom_bond_site_symmetry_2
_geom_bond_publ_flag
Ru1 N8 2.047(9) . ?
Ru1 N4 2.038(7) . ?
Ru1 N9 2.084(8) . ?
Ru1 N5 2.061(8) . ?
Ru1 N6 2.165(7) . ?
Ru1 N7 2.007(7) . ?
Ru1 N6A 1.939(10) . ?
Ru1 N7A 2.140(9) . ?
Pd1 Cl1 2.264(4) . ?
Pd1 Cl2 2.282(4) . ?
Pd1 N2 2.161(9) . ?
Pd1 N1 1.918(9) . ?
P2 F12 1.562(6) . ?
P2 F10 1.546(7) . ?
P2 F8 1.594(7) . ?
P2 F7 1.565(7) . ?
P2 F9 1.533(8) . ?
P2 F11 1.544(7) . ?
P1 F4 1.589(6) . ?
P1 F1 1.602(6) . ?
P1 F5 1.586(7) . ?
P1 F2 1.582(7) . ?
P1 F3 1.581(7) . ?
P1 F6 1.544(7) . ?
N8 C37 1.359(12) . ?
N8 C33 1.322(12) . ?
N3 C5 1.397(12) . ?
N3 C13 1.408(10) . ?
N3 C10 1.406(11) . ?
N2 C10 1.384(11) . ?
N2 C6 1.312(12) . ?
N2 Pd1A 1.652(9) . ?
N4 C22 1.389(11) . ?
N4 C11 1.330(10) . ?
N1 C5 1.369(12) . ?
N1 C1 1.322(14) . ?
N1 Pd1A 2.446(10) . ?
N9 C38 1.387(13) . ?
N9 C42 1.338(12) . ?
C5 C4 1.389(13) . ?
C14 C13 1.430(11) . ?
C14 C22 1.396(12) . ?
C14 C15 1.434(12) . ?
C13 C12 1.343(11) . ?
C12 H12 0.9500 . ?
C12 C11 1.385(11) . ?
N5 C21 1.346(12) . ?
N5 C20 1.297(12) . ?
C22 C21 1.424(12) . ?
C11 H11 0.9500 . ?
N6 C27 1.3900 . ?
N6 C23 1.3900 . ?
C27 C26 1.3900 . ?
C27 C28 1.468(10) . ?
C26 H26 0.9500 . ?
C26 C25 1.3900 . ?
C25 H25 0.9500 . ?
C25 C24 1.3900 . ?
C24 H24 0.9500 . ?
C24 C23 1.3900 . ?
C23 H23 0.9500 . ?
C10 C9 1.346(13) . ?
C4 H4 0.9500 . ?
C4 C3 1.363(13) . ?
C38 C37 1.465(14) . ?
C38 C39 1.375(13) . ?
C37 C36 1.361(15) . ?
C21 C17 1.423(13) . ?
C3 H3 0.9500 . ?
C3 C2 1.371(15) . ?
C6 H6 0.9500 . ?
C6 C7 1.331(15) . ?
C6 Pd1A 2.487(14) . ?
C9 H9 0.9500 . ?
C9 C8 1.377(13) . ?
C42 H42 0.9500 . ?
C42 C41 1.402(13) . ?
C7 H7 0.9500 . ?
C7 C8 1.389(16) . ?
C39 H39 0.9500 . ?
C39 C40 1.361(14) . ?
C33 H33 0.9500 . ?
C33 C34 1.373(15) . ?
C15 H15 0.9500 . ?
C15 C16 1.327(12) . ?
C41 H41 0.9500 . ?
C41 C40 1.387(15) . ?
C16 H16 0.9500 . ?
C16 C17 1.427(13) . ?
C17 C18 1.413(13) . ?
C40 H40 0.9500 . ?
C1 H1 0.9500 . ?
C1 C2 1.356(16) . ?
C2 H2 0.9500 . ?
C36 H36 0.9500 . ?
C36 C35 1.373(14) . ?
C28 N7 1.3900 . ?
C28 C29 1.3900 . ?
N7 C32 1.3900 . ?
C32 H32 0.9500 . ?
C32 C31 1.3900 . ?
C31 H31 0.9500 . ?
C31 C30 1.3900 . ?
C30 H30 0.9500 . ?
C30 C29 1.3900 . ?
C29 H29 0.9500 . ?
C35 H35 0.9500 . ?
C35 C34 1.310(15) . ?
C8 H8 0.9500 . ?
C20 H20 0.9500 . ?
C20 C19 1.410(14) . ?
C34 H34 0.9500 . ?
C19 H19 0.9500 . ?
C19 C18 1.319(14) . ?
C18 H18 0.9500 . ?
Cl2A Pd1A 2.288(9) . ?
Pd1A Cl1A 2.254(9) . ?
N6A C27A 1.3900 . ?
N6A C23A 1.3900 . ?
C27A C26A 1.3900 . ?
C27A C28A 1.516(13) . ?
C26A H26A 0.9500 . ?
C26A C25A 1.3900 . ?
C25A H25A 0.9500 . ?
C25A C24A 1.3900 . ?
C24A H24A 0.9500 . ?
C24A C23A 1.3900 . ?
C23A H23A 0.9500 . ?
C28A N7A 1.3900 . ?
C28A C29A 1.3900 . ?
N7A C32A 1.3900 . ?
C32A H32A 0.9500 . ?
C32A C31A 1.3900 . ?
C31A H31A 0.9500 . ?
C31A C30A 1.3900 . ?
C30A H30A 0.9500 . ?
C30A C29A 1.3900 . ?
C29A H29A 0.9500 . ?

loop_
_geom_torsion_atom_site_label_1
_geom_torsion_atom_site_label_2
_geom_torsion_atom_site_label_3
_geom_torsion_atom_site_label_4
_geom_torsion
_geom_torsion_site_symmetry_1
_geom_torsion_site_symmetry_2
_geom_torsion_site_symmetry_3
_geom_torsion_site_symmetry_4
_geom_torsion_publ_flag
Ru1 N8 C37 C38 -3.1(10) . . . . ?
Ru1 N8 C37 C36 176.0(8) . . . . ?
Ru1 N8 C33 C34 -176.7(8) . . . . ?
Ru1 N4 C22 C14 178.6(7) . . . . ?
Ru1 N4 C22 C21 -1.9(11) . . . . ?
Ru1 N4 C11 C12 -176.8(7) . . . . ?
Ru1 N9 C38 C37 -0.2(10) . . . . ?
Ru1 N9 C38 C39 178.8(7) . . . . ?
Ru1 N9 C42 C41 -178.0(7) . . . . ?
Ru1 N5 C21 C22 -2.1(13) . . . . ?
Ru1 N5 C21 C17 177.0(9) . . . . ?
Ru1 N5 C20 C19 -175.1(12) . . . . ?
Ru1 N6 C27 C26 179.5(8) . . . . ?
Ru1 N6 C27 C28 5.4(10) . . . . ?
Ru1 N6 C23 C24 -179.5(9) . . . . ?
Ru1 N7 C32 C31 -173.2(7) . . . . ?
Ru1 N6A C27A C26A -179.1(12) . . . . ?
Ru1 N6A C27A C28A 1.7(15) . . . . ?
Ru1 N6A C23A C24A 179.0(13) . . . . ?
Ru1 N7A C32A C31A -178.0(11) . . . . ?
Pd1 N2 C10 N3 2.0(11) . . . . ?
Pd1 N2 C10 C9 -177.6(8) . . . . ?
Pd1 N2 C6 C7 176.3(9) . . . . ?
Pd1 N1 C5 N3 -14.6(10) . . . . ?
Pd1 N1 C5 C4 167.0(6) . . . . ?
Pd1 N1 C1 C2 -169.4(9) . . . . ?
N8 C37 C36 C35 2.4(17) . . . . ?
N8 C33 C34 C35 -0.7(18) . . . . ?
N3 C5 C4 C3 -177.3(8) . . . . ?
N3 C13 C12 C11 178.9(8) . . . . ?
N3 C10 C9 C8 179.1(9) . . . . ?
N2 C10 C9 C8 -1.3(17) . . . . ?
N2 C6 C7 C8 4(2) . . . . ?
N4 C22 C21 N5 2.7(14) . . . . ?
N4 C22 C21 C17 -176.4(10) . . . . ?
N1 C5 C4 C3 1.0(13) . . . . ?
N1 C1 C2 C3 2.7(18) . . . . ?
N9 C38 C37 N8 2.1(12) . . . . ?
N9 C38 C37 C36 -176.9(9) . . . . ?
N9 C38 C39 C40 -0.6(14) . . . . ?
N9 C42 C41 C40 -0.6(16) . . . . ?
C5 N3 C13 C14 -94.6(10) . . . . ?
C5 N3 C13 C12 87.5(11) . . . . ?
C5 N3 C10 N2 49.1(12) . . . . ?
C5 N3 C10 C9 -131.2(11) . . . . ?
C5 N1 C1 C2 0.2(16) . . . . ?
C5 C4 C3 C2 1.7(15) . . . . ?
C14 C13 C12 C11 1.1(14) . . . . ?
C14 C22 C21 N5 -177.8(10) . . . . ?
C14 C22 C21 C17 3.1(16) . . . . ?
C14 C15 C16 C17 -1.7(18) . . . . ?
C13 N3 C5 N1 147.2(8) . . . . ?
C13 N3 C5 C4 -34.5(11) . . . . ?
C13 N3 C10 N2 -144.1(8) . . . . ?
C13 N3 C10 C9 35.5(14) . . . . ?
C13 C14 C22 N4 -0.3(14) . . . . ?
C13 C14 C22 C21 -179.8(9) . . . . ?
C13 C14 C15 C16 178.8(10) . . . . ?
C13 C12 C11 N4 -3.3(14) . . . . ?
N5 C21 C17 C16 178.1(11) . . . . ?
N5 C21 C17 C18 1.3(19) . . . . ?
N5 C20 C19 C18 -6(3) . . . . ?
C22 N4 C11 C12 3.5(13) . . . . ?
C22 C14 C13 N3 -177.4(8) . . . . ?
C22 C14 C13 C12 0.6(13) . . . . ?
C22 C14 C15 C16 1.8(16) . . . . ?
C22 C21 C17 C16 -2.8(17) . . . . ?
C22 C21 C17 C18 -179.5(11) . . . . ?
C11 N4 C22 C14 -1.7(14) . . . . ?
C11 N4 C22 C21 177.8(9) . . . . ?
N6 C27 C26 C25 0.0 . . . . ?
N6 C27 C28 N7 1.0(10) . . . . ?
N6 C27 C28 C29 179.9(7) . . . . ?
C27 N6 C23 C24 0.0 . . . . ?
C27 C26 C25 C24 0.0 . . . . ?
C27 C28 N7 Ru1 -7.9(8) . . . . ?
C27 C28 N7 C32 178.9(9) . . . . ?
C27 C28 C29 C30 -178.7(11) . . . . ?
C26 C27 C28 N7 -173.0(7) . . . . ?
C26 C27 C28 C29 5.8(12) . . . . ?
C26 C25 C24 C23 0.0 . . . . ?
C25 C24 C23 N6 0.0 . . . . ?
C23 N6 C27 C26 0.0 . . . . ?
C23 N6 C27 C28 -174.2(10) . . . . ?
C10 N3 C5 N1 -45.8(12) . . . . ?
C10 N3 C5 C4 132.5(9) . . . . ?
C10 N3 C13 C14 97.7(10) . . . . ?
C10 N3 C13 C12 -80.1(12) . . . . ?
C10 N2 C6 C7 -4.4(17) . . . . ?
C10 N2 C6 Pd1A -165.1(12) . . . . ?
C10 N2 Pd1A N1 -52.1(9) . . . . ?
C10 N2 Pd1A C6 162.9(14) . . . . ?
C10 N2 Pd1A Cl1A 130.0(9) . . . . ?
C10 C9 C8 C7 0.6(17) . . . . ?
C4 C3 C2 C1 -3.5(17) . . . . ?
C38 N9 C42 C41 -0.3(15) . . . . ?
C38 C37 C36 C35 -178.6(10) . . . . ?
C38 C39 C40 C41 -0.4(16) . . . . ?
C37 N8 C33 C34 2.3(14) . . . . ?
C37 C38 C39 C40 178.3(9) . . . . ?
C37 C36 C35 C34 -0.7(19) . . . . ?
C21 N5 C20 C19 7(2) . . . . ?
C21 C17 C18 C19 0(2) . . . . ?
C6 N2 C10 N3 -177.3(9) . . . . ?
C6 N2 C10 C9 3.0(15) . . . . ?
C6 N2 Pd1A N1 145.0(8) . . . . ?
C6 N2 Pd1A Cl1A -32.9(9) . . . . ?
C6 C7 C8 C9 -1.7(18) . . . . ?
C42 N9 C38 C37 -178.1(8) . . . . ?
C42 N9 C38 C39 0.9(14) . . . . ?
C42 C41 C40 C39 1.0(17) . . . . ?
C39 C38 C37 N8 -176.8(9) . . . . ?
C39 C38 C37 C36 4.1(16) . . . . ?
C33 N8 C37 C38 177.8(8) . . . . ?
C33 N8 C37 C36 -3.2(14) . . . . ?
C15 C14 C13 N3 5.6(14) . . . . ?
C15 C14 C13 C12 -176.5(9) . . . . ?
C15 C14 C22 N4 177.0(9) . . . . ?
C15 C14 C22 C21 -2.5(15) . . . . ?
C15 C16 C17 C21 2.2(19) . . . . ?
C15 C16 C17 C18 178.5(13) . . . . ?
C16 C17 C18 C19 -176.6(15) . . . . ?
C1 N1 C5 N3 176.4(9) . . . . ?
C1 N1 C5 C4 -2.0(13) . . . . ?
C36 C35 C34 C33 -0.1(19) . . . . ?
C28 C27 C26 C25 173.9(11) . . . . ?
C28 N7 C32 C31 0.0 . . . . ?
N7 C28 C29 C30 0.0 . . . . ?
N7 C32 C31 C30 0.0 . . . . ?
C32 C31 C30 C29 0.0 . . . . ?
C31 C30 C29 C28 0.0 . . . . ?
C29 C28 N7 Ru1 173.1(7) . . . . ?
C29 C28 N7 C32 0.0 . . . . ?
C20 N5 C21 C22 176.4(11) . . . . ?
C20 N5 C21 C17 -4.5(19) . . . . ?
C20 C19 C18 C17 2(3) . . . . ?
Pd1A N2 C10 N3 20.1(13) . . . . ?
Pd1A N2 C10 C9 -159.5(9) . . . . ?
Pd1A N2 C6 C7 160.7(11) . . . . ?
Pd1A N1 C5 N3 -6.5(9) . . . . ?
Pd1A N1 C5 C4 175.1(6) . . . . ?
Pd1A N1 C1 C2 -176.2(8) . . . . ?
Pd1A C6 C7 C8 36(3) . . . . ?
N6A C27A C26A C25A 0.0 . . . . ?
N6A C27A C28A N7A 6.0(15) . . . . ?
N6A C27A C28A C29A 177.3(10) . . . . ?
C27A N6A C23A C24A 0.0 . . . . ?
C27A C26A C25A C24A 0.0 . . . . ?
C27A C28A N7A Ru1 -9.9(11) . . . . ?
C27A C28A N7A C32A 171.7(13) . . . . ?
C27A C28A C29A C30A -170.7(14) . . . . ?
C26A C27A C28A N7A -173.1(10) . . . . ?
C26A C27A C28A C29A -1.9(17) . . . . ?
C26A C25A C24A C23A 0.0 . . . . ?
C25A C24A C23A N6A 0.0 . . . . ?
C23A N6A C27A C26A 0.0 . . . . ?
C23A N6A C27A C28A -179.2(15) . . . . ?
C28A C27A C26A C25A 179.1(16) . . . . ?
C28A N7A C32A C31A 0.0 . . . . ?
N7A C28A C29A C30A 0.0 . . . . ?
N7A C32A C31A C30A 0.0 . . . . ?
C32A C31A C30A C29A 0.0 . . . . ?
C31A C30A C29A C28A 0.0 . . . . ?
C29A C28A N7A Ru1 178.4(9) . . . . ?
C29A C28A N7A C32A 0.0 . . . . ?

loop_
_smtbx_masks_void_nr
_smtbx_masks_void_average_x
_smtbx_masks_void_average_y
_smtbx_masks_void_average_z
_smtbx_masks_void_volume
_smtbx_masks_void_count_electrons
_smtbx_masks_void_content
1 0.000 0.000 0.500 572.1 180.7 '2 CH2Cl2,2 C7H8'
